data_4118778
loop_
_publ_author_name
'Zhi Ren'
'Fanyang Mo'
'Guangbin Dong'

_publ_section_title
;
 Catalytic Functionalization of Unactivated sp3 C-H Bonds viaexo-Directing
 Groups: Synthesis of Chemically Differentiated 1,2-Diols
;
_journal_name_full 'Journal of the American Chemical Society'
_journal_page_first 16991
_journal_page_last 16994
_journal_paper_doi 10.1021/ja3082186
_journal_volume 134
_journal_year 2012
_chemical_absolute_configuration syn
_chemical_formula_moiety 'C19 H29 N O3'
_chemical_formula_sum 'C19 H29 N O3'
_chemical_formula_weight 319.43
_chemical_name_systematic
;
 ?
;
_space_group_IT_number 4
_symmetry_cell_setting monoclinic
_symmetry_space_group_name_Hall 'P 2yb'
_symmetry_space_group_name_H-M 'P 1 21 1'
_atom_sites_solution_hydrogens geom
_atom_sites_solution_primary direct
_atom_sites_solution_secondary difmap
_audit_creation_method SHELXL-97
_cell_angle_alpha 90.00
_cell_angle_beta 101.917(4)
_cell_angle_gamma 90.00
_cell_formula_units_Z 4
_cell_length_a 6.8937(12)
_cell_length_b 15.987(3)
_cell_length_c 16.978(3)
_cell_measurement_reflns_used 33995
_cell_measurement_temperature 100(2)
_cell_measurement_theta_max 27.5
_cell_measurement_theta_min 3.0
_cell_volume 1830.8(6)
_computing_cell_refinement 'CrystalClear (Rigaku Inc., 2008)'
_computing_data_collection 'CrystalClear (Rigaku Inc., 2008)'
_computing_data_reduction 'CrystalClear (Rigaku Inc., 2008)'
_computing_molecular_graphics 'XP SHELXTL/PC, Siemens Analytical'
_computing_structure_refinement 'XL SHELXTL/PC, Siemens Analytical'
_computing_structure_solution
;

SIR97 - Altomare A., Burla M.C., Camalli M., Cascarano G.L., Giacovazzo C., 
Guagliardi A., Moliterni A.G.G., Polidori G.,Spagna R.
;
_diffrn_ambient_temperature 100(2)
_diffrn_measured_fraction_theta_full 0.996
_diffrn_measured_fraction_theta_max 0.996
_diffrn_measurement_device_type 'Rigaku AFC-12 with Saturn 724+ CCD'
_diffrn_measurement_method \w-scans
_diffrn_radiation_monochromator graphite
_diffrn_radiation_source 'fine-focus sealed tube'
_diffrn_radiation_type MoK\a
_diffrn_radiation_wavelength 0.71075
_diffrn_reflns_av_R_equivalents 0.1207
_diffrn_reflns_av_sigmaI/netI 0.0780
_diffrn_reflns_limit_h_max 8
_diffrn_reflns_limit_h_min -8
_diffrn_reflns_limit_k_max 20
_diffrn_reflns_limit_k_min -20
_diffrn_reflns_limit_l_max 22
_diffrn_reflns_limit_l_min -21
_diffrn_reflns_number 33914
_diffrn_reflns_theta_full 27.50
_diffrn_reflns_theta_max 27.50
_diffrn_reflns_theta_min 3.02
_exptl_absorpt_coefficient_mu 0.077
_exptl_absorpt_correction_T_max 1.00
_exptl_absorpt_correction_T_min 0.390
_exptl_absorpt_correction_type multi-scan
_exptl_absorpt_process_details
;
Abscor. T. Higashi (2001). The Rigaku Corporation, Tokyo, Japan.
;
_exptl_crystal_colour prisms
_exptl_crystal_density_diffrn 1.159
_exptl_crystal_description colorless
_exptl_crystal_F_000 696
_exptl_crystal_size_max 0.30
_exptl_crystal_size_mid 0.10
_exptl_crystal_size_min 0.02
_refine_diff_density_max 0.247
_refine_diff_density_min -0.247
_refine_diff_density_rms 0.052
_refine_ls_abs_structure_details 'Flack H D (1983), Acta Cryst. A39, 876-881'
_refine_ls_extinction_method none
_refine_ls_goodness_of_fit_ref 1.107
_refine_ls_hydrogen_treatment mixed
_refine_ls_matrix_type full
_refine_ls_number_parameters 425
_refine_ls_number_reflns 4324
_refine_ls_number_restraints 1
_refine_ls_restrained_S_all 1.107
_refine_ls_R_factor_all 0.0940
_refine_ls_R_factor_gt 0.0669
_refine_ls_shift/su_max 0.000
_refine_ls_shift/su_mean 0.000
_refine_ls_structure_factor_coef Fsqd
_refine_ls_weighting_details 'calc w=1/[\s^2^(Fo^2^)+(0.0640P)^2^] where P=(Fo^2^+2Fc^2^)/3'
_refine_ls_weighting_scheme calc
_refine_ls_wR_factor_gt 0.1347
_refine_ls_wR_factor_ref 0.1472
_reflns_number_gt 3223
_reflns_number_total 4324
_reflns_threshold_expression >2sigma(I)
_cod_data_source_file ja3082186_si_002.cif
_cod_data_source_block shelxl
_cod_database_code 4118778

loop_
_symmetry_equiv_pos_as_xyz
'x, y, z'
'-x, y+1/2, -z'

loop_
_atom_site_label
_atom_site_type_symbol
_atom_site_fract_x
_atom_site_fract_y
_atom_site_fract_z
_atom_site_U_iso_or_equiv
_atom_site_adp_type
_atom_site_occupancy
_atom_site_symmetry_multiplicity
_atom_site_calc_flag
_atom_site_refinement_flags
O1 O 0.3077(4) 0.74297(16) 0.30846(15) 0.0348(6) Uani 1 1 d .
O2 O 0.0795(4) 0.78940(16) 0.04476(16) 0.0361(7) Uani 1 1 d .
O3 O 0.6787(4) 0.88503(16) 0.20179(16) 0.0351(7) Uani 1 1 d .
N1 N 0.4061(5) 0.79762(19) 0.2632(2) 0.0351(8) Uani 1 1 d .
C1 C 0.3931(6) 0.7525(2) 0.3929(2) 0.0324(9) Uani 1 1 d .
H1 H 0.5406 0.7558 0.4005 0.039 Uiso 1 1 calc R
C2 C 0.3374(5) 0.6730(2) 0.4341(2) 0.0298(8) Uani 1 1 d .
H2 H 0.4103 0.6753 0.4914 0.036 Uiso 1 1 calc R
C3 C 0.1157(5) 0.6723(3) 0.4353(3) 0.0362(9) Uani 1 1 d .
H3A H 0.0389 0.6642 0.3798 0.043 Uiso 1 1 calc R
H3B H 0.0874 0.6244 0.4682 0.043 Uiso 1 1 calc R
C4 C 0.0476(6) 0.7528(3) 0.4694(3) 0.0413(10) Uani 1 1 d .
H4A H -0.0972 0.7500 0.4665 0.050 Uiso 1 1 calc R
H4B H 0.1138 0.7580 0.5268 0.050 Uiso 1 1 calc R
C5 C 0.0944(7) 0.8296(3) 0.4238(3) 0.0429(10) Uani 1 1 d .
H5 H 0.0241 0.8237 0.3664 0.051 Uiso 1 1 calc R
C6 C 0.3173(6) 0.8314(3) 0.4262(3) 0.0410(10) Uani 1 1 d .
H6A H 0.3477 0.8800 0.3947 0.049 Uiso 1 1 calc R
H6B H 0.3888 0.8393 0.4826 0.049 Uiso 1 1 calc R
C7 C 0.4037(5) 0.5925(2) 0.3980(2) 0.0345(9) Uani 1 1 d .
H7 H 0.3277 0.5882 0.3412 0.041 Uiso 1 1 calc R
C8 C 0.6245(5) 0.5934(3) 0.3957(2) 0.0397(10) Uani 1 1 d .
H8A H 0.7026 0.6030 0.4501 0.060 Uiso 1 1 calc R
H8B H 0.6506 0.6383 0.3600 0.060 Uiso 1 1 calc R
H8C H 0.6617 0.5395 0.3756 0.060 Uiso 1 1 calc R
C9 C 0.3560(7) 0.5148(2) 0.4430(3) 0.0430(11) Uani 1 1 d .
H9A H 0.2119 0.5083 0.4350 0.064 Uiso 1 1 calc R
H9B H 0.4128 0.5210 0.5005 0.064 Uiso 1 1 calc R
H9C H 0.4127 0.4653 0.4222 0.064 Uiso 1 1 calc R
C10 C 0.0222(8) 0.9096(3) 0.4570(3) 0.0603(14) Uani 1 1 d .
H10A H 0.0599 0.9578 0.4278 0.090 Uiso 1 1 calc R
H10B H 0.0827 0.9147 0.5143 0.090 Uiso 1 1 calc R
H10C H -0.1224 0.9077 0.4501 0.090 Uiso 1 1 calc R
C11 C 0.3203(6) 0.7928(2) 0.1886(2) 0.0319(9) Uani 1 1 d .
H11 H 0.2055 0.7585 0.1758 0.038 Uiso 1 1 calc R
C12 C 0.3826(5) 0.8349(2) 0.1220(2) 0.0295(8) Uani 1 1 d .
C13 C 0.2565(5) 0.8288(2) 0.0458(2) 0.0306(9) Uani 1 1 d .
C14 C 0.3090(6) 0.8616(2) -0.0225(2) 0.0329(9) Uani 1 1 d .
H14 H 0.2239 0.8552 -0.0738 0.040 Uiso 1 1 calc R
C15 C 0.4873(6) 0.9039(2) -0.0149(2) 0.0349(9) Uani 1 1 d .
H15 H 0.5239 0.9266 -0.0614 0.042 Uiso 1 1 calc R
C16 C 0.6115(6) 0.9135(2) 0.0587(2) 0.0339(9) Uani 1 1 d .
H16 H 0.7318 0.9438 0.0629 0.041 Uiso 1 1 calc R
C17 C 0.5626(6) 0.8794(2) 0.1270(2) 0.0298(9) Uani 1 1 d .
C18 C -0.0547(6) 0.7809(3) -0.0316(3) 0.0391(10) Uani 1 1 d .
H18A H 0.0084 0.7479 -0.0680 0.059 Uiso 1 1 calc R
H18B H -0.0885 0.8364 -0.0548 0.059 Uiso 1 1 calc R
H18C H -0.1756 0.7525 -0.0241 0.059 Uiso 1 1 calc R
C19 C 0.8624(6) 0.9293(3) 0.2079(3) 0.0426(11) Uani 1 1 d .
H19A H 0.8356 0.9860 0.1865 0.064 Uiso 1 1 calc R
H19B H 0.9463 0.8997 0.1770 0.064 Uiso 1 1 calc R
H19C H 0.9306 0.9323 0.2645 0.064 Uiso 1 1 calc R
O4 O 0.4588(4) 0.68529(16) -0.16464(15) 0.0341(6) Uani 1 1 d .
O5 O 0.0452(3) 0.57937(15) -0.05410(15) 0.0318(6) Uani 1 1 d .
O6 O 0.6592(4) 0.65813(17) 0.10268(16) 0.0343(6) Uani 1 1 d .
N2 N 0.3438(5) 0.64208(19) -0.11644(19) 0.0332(8) Uani 1 1 d .
C20 C 0.3511(5) 0.6865(2) -0.2469(2) 0.0321(9) Uani 1 1 d .
H20 H 0.2807 0.6320 -0.2598 0.039 Uiso 1 1 calc R
C21 C 0.5052(6) 0.6972(2) -0.3001(2) 0.0347(9) Uani 1 1 d .
H21 H 0.4316 0.6941 -0.3573 0.042 Uiso 1 1 calc R
C22 C 0.5980(6) 0.7846(2) -0.2878(3) 0.0369(10) Uani 1 1 d .
H22A H 0.6804 0.7883 -0.2327 0.044 Uiso 1 1 calc R
H22B H 0.6861 0.7928 -0.3264 0.044 Uiso 1 1 calc R
C23 C 0.4430(6) 0.8544(2) -0.2994(3) 0.0393(10) Uani 1 1 d .
H23A H 0.3719 0.8553 -0.3563 0.047 Uiso 1 1 calc R
H23B H 0.5108 0.9089 -0.2873 0.047 Uiso 1 1 calc R
C24 C 0.2929(6) 0.8431(3) -0.2452(2) 0.0381(10) Uani 1 1 d .
H24 H 0.3671 0.8461 -0.1881 0.046 Uiso 1 1 calc R
C25 C 0.1996(6) 0.7572(2) -0.2583(2) 0.0367(9) Uani 1 1 d .
H25A H 0.1181 0.7541 -0.3135 0.044 Uiso 1 1 calc R
H25B H 0.1102 0.7492 -0.2202 0.044 Uiso 1 1 calc R
C26 C 0.6646(6) 0.6271(3) -0.2883(2) 0.0363(9) Uani 1 1 d .
H26 H 0.7619 0.6395 -0.2373 0.044 Uiso 1 1 calc R
C27 C 0.7784(6) 0.6265(3) -0.3562(2) 0.0448(11) Uani 1 1 d .
H27A H 0.6893 0.6100 -0.4065 0.067 Uiso 1 1 calc R
H27B H 0.8883 0.5866 -0.3435 0.067 Uiso 1 1 calc R
H27C H 0.8310 0.6826 -0.3623 0.067 Uiso 1 1 calc R
C28 C 0.5792(6) 0.5404(3) -0.2796(3) 0.0435(11) Uani 1 1 d .
H28A H 0.6846 0.4985 -0.2753 0.065 Uiso 1 1 calc R
H28B H 0.4750 0.5283 -0.3269 0.065 Uiso 1 1 calc R
H28C H 0.5231 0.5388 -0.2311 0.065 Uiso 1 1 calc R
C29 C 0.1358(7) 0.9118(3) -0.2574(3) 0.0493(12) Uani 1 1 d .
H29A H 0.0509 0.9050 -0.2182 0.074 Uiso 1 1 calc R
H29B H 0.0549 0.9080 -0.3120 0.074 Uiso 1 1 calc R
H29C H 0.2008 0.9666 -0.2500 0.074 Uiso 1 1 calc R
C30 C 0.4192(5) 0.6558(2) -0.0426(2) 0.0309(9) Uani 1 1 d .
H30 H 0.5266 0.6941 -0.0308 0.037 Uiso 1 1 calc R
C31 C 0.3525(5) 0.6168(2) 0.0259(2) 0.0288(8) Uani 1 1 d .
C32 C 0.1650(5) 0.5780(2) 0.0202(2) 0.0277(8) Uani 1 1 d .
C33 C 0.1146(5) 0.5416(2) 0.0874(2) 0.0296(9) Uani 1 1 d .
H33 H -0.0099 0.5146 0.0827 0.036 Uiso 1 1 calc R
C34 C 0.2438(6) 0.5447(2) 0.1605(2) 0.0339(9) Uani 1 1 d .
H34 H 0.2072 0.5200 0.2062 0.041 Uiso 1 1 calc R
C35 C 0.4281(6) 0.5833(2) 0.1687(2) 0.0337(9) Uani 1 1 d .
H35 H 0.5168 0.5851 0.2195 0.040 Uiso 1 1 calc R
C36 C 0.4804(5) 0.6191(2) 0.1015(2) 0.0294(8) Uani 1 1 d .
C37 C -0.1528(5) 0.5511(3) -0.0601(3) 0.0370(10) Uani 1 1 d .
H37A H -0.2094 0.5773 -0.0178 0.055 Uiso 1 1 calc R
H37B H -0.1533 0.4902 -0.0538 0.055 Uiso 1 1 calc R
H37C H -0.2321 0.5664 -0.1130 0.055 Uiso 1 1 calc R
C38 C 0.7830(6) 0.6742(3) 0.1788(2) 0.0379(9) Uani 1 1 d .
H38A H 0.8242 0.6211 0.2060 0.057 Uiso 1 1 calc R
H38B H 0.7099 0.7073 0.2116 0.057 Uiso 1 1 calc R
H38C H 0.9004 0.7054 0.1714 0.057 Uiso 1 1 calc R

loop_
_atom_site_aniso_label
_atom_site_aniso_U_11
_atom_site_aniso_U_22
_atom_site_aniso_U_33
_atom_site_aniso_U_23
_atom_site_aniso_U_13
_atom_site_aniso_U_12
O1 0.0427(15) 0.0338(15) 0.0312(15) 0.0034(12) 0.0151(12) -0.0085(12)
O2 0.0351(15) 0.0315(15) 0.0434(17) 0.0021(13) 0.0121(13) -0.0043(12)
O3 0.0348(15) 0.0328(15) 0.0388(16) 0.0029(12) 0.0101(12) -0.0053(12)
N1 0.0423(19) 0.0271(17) 0.040(2) 0.0073(15) 0.0185(16) -0.0029(15)
C1 0.036(2) 0.036(2) 0.026(2) 0.0029(18) 0.0070(16) -0.0026(18)
C2 0.0315(19) 0.029(2) 0.0291(19) 0.0024(17) 0.0078(15) -0.0006(16)
C3 0.032(2) 0.037(2) 0.041(2) 0.005(2) 0.0128(17) -0.0026(19)
C4 0.041(2) 0.040(2) 0.045(2) 0.002(2) 0.0135(19) 0.0030(19)
C5 0.057(3) 0.038(2) 0.036(2) 0.002(2) 0.015(2) 0.013(2)
C6 0.060(3) 0.029(2) 0.039(2) 0.0015(19) 0.019(2) -0.007(2)
C7 0.038(2) 0.033(2) 0.034(2) -0.0009(18) 0.0101(17) -0.0033(18)
C8 0.039(2) 0.045(3) 0.037(2) -0.001(2) 0.0114(18) 0.003(2)
C9 0.056(3) 0.026(2) 0.051(3) 0.0005(19) 0.022(2) -0.0017(19)
C10 0.083(4) 0.049(3) 0.053(3) 0.003(2) 0.026(3) 0.019(3)
C11 0.035(2) 0.027(2) 0.037(2) 0.0016(18) 0.0136(18) 0.0029(17)
C12 0.033(2) 0.0219(19) 0.037(2) 0.0035(17) 0.0155(17) 0.0053(16)
C13 0.035(2) 0.0170(17) 0.043(2) 0.0052(17) 0.0142(18) 0.0004(16)
C14 0.040(2) 0.026(2) 0.036(2) 0.0011(17) 0.0131(18) -0.0008(17)
C15 0.047(2) 0.027(2) 0.034(2) -0.0002(18) 0.0182(19) -0.0018(18)
C16 0.038(2) 0.027(2) 0.041(2) 0.0013(18) 0.0170(18) -0.0055(17)
C17 0.037(2) 0.0199(19) 0.032(2) 0.0015(16) 0.0066(17) 0.0029(16)
C18 0.036(2) 0.039(2) 0.040(2) 0.002(2) 0.0035(19) -0.0031(19)
C19 0.041(2) 0.034(2) 0.053(3) 0.003(2) 0.010(2) -0.0086(19)
O4 0.0345(14) 0.0364(15) 0.0331(15) 0.0055(12) 0.0109(11) -0.0059(12)
O5 0.0322(14) 0.0322(15) 0.0315(15) 0.0005(12) 0.0075(11) -0.0035(12)
O6 0.0338(14) 0.0374(15) 0.0327(15) -0.0009(12) 0.0096(12) -0.0074(12)
N2 0.0395(18) 0.0301(18) 0.0334(19) 0.0073(15) 0.0154(15) -0.0025(14)
C20 0.034(2) 0.027(2) 0.036(2) -0.0011(17) 0.0095(17) -0.0059(17)
C21 0.041(2) 0.033(2) 0.032(2) 0.0013(17) 0.0117(17) 0.0002(17)
C22 0.044(2) 0.036(2) 0.036(2) 0.0034(19) 0.0205(19) -0.0049(19)
C23 0.052(2) 0.028(2) 0.040(2) 0.0031(18) 0.017(2) -0.0053(19)
C24 0.043(2) 0.036(2) 0.037(2) 0.0029(19) 0.0138(19) 0.0028(19)
C25 0.035(2) 0.039(2) 0.036(2) 0.0025(19) 0.0094(17) -0.0006(18)
C26 0.040(2) 0.038(2) 0.032(2) -0.0010(18) 0.0111(17) -0.0009(18)
C27 0.049(2) 0.052(3) 0.036(2) -0.006(2) 0.015(2) 0.000(2)
C28 0.051(3) 0.035(2) 0.044(3) -0.001(2) 0.009(2) 0.004(2)
C29 0.056(3) 0.041(3) 0.055(3) 0.003(2) 0.021(2) 0.010(2)
C30 0.034(2) 0.025(2) 0.035(2) 0.0007(17) 0.0080(17) 0.0002(16)
C31 0.033(2) 0.0195(18) 0.035(2) -0.0001(16) 0.0109(16) 0.0013(16)
C32 0.033(2) 0.0160(17) 0.036(2) 0.0001(16) 0.0118(16) 0.0019(15)
C33 0.033(2) 0.0245(19) 0.034(2) -0.0013(17) 0.0120(17) -0.0021(16)
C34 0.040(2) 0.030(2) 0.034(2) 0.0018(17) 0.0118(18) -0.0016(18)
C35 0.037(2) 0.033(2) 0.030(2) -0.0032(18) 0.0048(17) 0.0035(18)
C36 0.033(2) 0.0215(19) 0.036(2) -0.0013(17) 0.0125(17) 0.0005(16)
C37 0.034(2) 0.040(2) 0.036(2) 0.0030(19) 0.0058(18) -0.0089(18)
C38 0.037(2) 0.039(2) 0.038(2) -0.0004(19) 0.0082(17) 0.0002(18)

loop_
_atom_type_symbol
_atom_type_description
_atom_type_scat_dispersion_real
_atom_type_scat_dispersion_imag
_atom_type_scat_source
C C 0.0033 0.0016 'International Tables Vol C Tables 4.2.6.8 and 6.1.1.4'
H H 0.0000 0.0000 'International Tables Vol C Tables 4.2.6.8 and 6.1.1.4'
N N 0.0061 0.0033 'International Tables Vol C Tables 4.2.6.8 and 6.1.1.4'
O O 0.0106 0.0060 'International Tables Vol C Tables 4.2.6.8 and 6.1.1.4'

loop_
_geom_angle_atom_site_label_1
_geom_angle_atom_site_label_2
_geom_angle_atom_site_label_3
_geom_angle
N1 O1 C1 109.3(3)
C13 O2 C18 117.5(3)
C17 O3 C19 116.2(3)
C11 N1 O1 108.7(3)
O1 C1 C6 110.9(3)
O1 C1 C2 106.0(3)
C6 C1 C2 112.4(3)
O1 C1 H1 109.1
C6 C1 H1 109.1
C2 C1 H1 109.1
C3 C2 C7 112.3(3)
C3 C2 C1 110.8(3)
C7 C2 C1 112.9(3)
C3 C2 H2 106.8
C7 C2 H2 106.8
C1 C2 H2 106.8
C4 C3 C2 112.7(3)
C4 C3 H3A 109.1
C2 C3 H3A 109.1
C4 C3 H3B 109.1
C2 C3 H3B 109.1
H3A C3 H3B 107.8
C5 C4 C3 112.0(3)
C5 C4 H4A 109.2
C3 C4 H4A 109.2
C5 C4 H4B 109.2
C3 C4 H4B 109.2
H4A C4 H4B 107.9
C4 C5 C10 111.7(4)
C4 C5 C6 108.7(3)
C10 C5 C6 112.2(4)
C4 C5 H5 108.0
C10 C5 H5 108.0
C6 C5 H5 108.0
C1 C6 C5 113.3(3)
C1 C6 H6A 108.9
C5 C6 H6A 108.9
C1 C6 H6B 108.9
C5 C6 H6B 108.9
H6A C6 H6B 107.7
C9 C7 C8 109.8(3)
C9 C7 C2 111.7(3)
C8 C7 C2 112.4(3)
C9 C7 H7 107.6
C8 C7 H7 107.6
C2 C7 H7 107.6
C7 C8 H8A 109.5
C7 C8 H8B 109.5
H8A C8 H8B 109.5
C7 C8 H8C 109.5
H8A C8 H8C 109.5
H8B C8 H8C 109.5
C7 C9 H9A 109.5
C7 C9 H9B 109.5
H9A C9 H9B 109.5
C7 C9 H9C 109.5
H9A C9 H9C 109.5
H9B C9 H9C 109.5
C5 C10 H10A 109.5
C5 C10 H10B 109.5
H10A C10 H10B 109.5
C5 C10 H10C 109.5
H10A C10 H10C 109.5
H10B C10 H10C 109.5
N1 C11 C12 126.1(4)
N1 C11 H11 117.0
C12 C11 H11 117.0
C13 C12 C17 117.3(3)
C13 C12 C11 117.2(3)
C17 C12 C11 125.5(4)
O2 C13 C14 123.3(4)
O2 C13 C12 115.1(3)
C14 C13 C12 121.6(3)
C15 C14 C13 119.1(4)
C15 C14 H14 120.4
C13 C14 H14 120.4
C16 C15 C14 121.0(4)
C16 C15 H15 119.5
C14 C15 H15 119.5
C15 C16 C17 120.3(4)
C15 C16 H16 119.8
C17 C16 H16 119.8
O3 C17 C16 124.0(3)
O3 C17 C12 115.4(3)
C16 C17 C12 120.6(4)
O2 C18 H18A 109.5
O2 C18 H18B 109.5
H18A C18 H18B 109.5
O2 C18 H18C 109.5
H18A C18 H18C 109.5
H18B C18 H18C 109.5
O3 C19 H19A 109.5
O3 C19 H19B 109.5
H19A C19 H19B 109.5
O3 C19 H19C 109.5
H19A C19 H19C 109.5
H19B C19 H19C 109.5
N2 O4 C20 109.0(3)
C32 O5 C37 116.9(3)
C36 O6 C38 117.6(3)
C30 N2 O4 108.6(3)
O4 C20 C25 109.7(3)
O4 C20 C21 106.9(3)
C25 C20 C21 112.4(3)
O4 C20 H20 109.3
C25 C20 H20 109.3
C21 C20 H20 109.3
C22 C21 C20 109.9(3)
C22 C21 C26 112.0(3)
C20 C21 C26 113.6(3)
C22 C21 H21 107.0
C20 C21 H21 107.0
C26 C21 H21 107.0
C23 C22 C21 112.7(3)
C23 C22 H22A 109.0
C21 C22 H22A 109.0
C23 C22 H22B 109.0
C21 C22 H22B 109.0
H22A C22 H22B 107.8
C22 C23 C24 112.2(3)
C22 C23 H23A 109.2
C24 C23 H23A 109.2
C22 C23 H23B 109.2
C24 C23 H23B 109.2
H23A C23 H23B 107.9
C25 C24 C29 111.4(3)
C25 C24 C23 109.8(3)
C29 C24 C23 112.5(3)
C25 C24 H24 107.6
C29 C24 H24 107.6
C23 C24 H24 107.6
C24 C25 C20 113.2(3)
C24 C25 H25A 108.9
C20 C25 H25A 108.9
C24 C25 H25B 108.9
C20 C25 H25B 108.9
H25A C25 H25B 107.7
C27 C26 C28 109.7(3)
C27 C26 C21 111.6(3)
C28 C26 C21 113.0(3)
C27 C26 H26 107.4
C28 C26 H26 107.4
C21 C26 H26 107.4
C26 C27 H27A 109.5
C26 C27 H27B 109.5
H27A C27 H27B 109.5
C26 C27 H27C 109.5
H27A C27 H27C 109.5
H27B C27 H27C 109.5
C26 C28 H28A 109.5
C26 C28 H28B 109.5
H28A C28 H28B 109.5
C26 C28 H28C 109.5
H28A C28 H28C 109.5
H28B C28 H28C 109.5
C24 C29 H29A 109.5
C24 C29 H29B 109.5
H29A C29 H29B 109.5
C24 C29 H29C 109.5
H29A C29 H29C 109.5
H29B C29 H29C 109.5
N2 C30 C31 125.0(4)
N2 C30 H30 117.5
C31 C30 H30 117.5
C36 C31 C32 117.8(3)
C36 C31 C30 118.2(3)
C32 C31 C30 124.0(3)
O5 C32 C33 124.3(3)
O5 C32 C31 115.3(3)
C33 C32 C31 120.4(3)
C34 C33 C32 120.2(4)
C34 C33 H33 119.9
C32 C33 H33 119.9
C33 C34 C35 120.9(4)
C33 C34 H34 119.5
C35 C34 H34 119.5
C36 C35 C34 119.2(4)
C36 C35 H35 120.4
C34 C35 H35 120.4
O6 C36 C35 124.0(3)
O6 C36 C31 114.6(3)
C35 C36 C31 121.4(3)
O5 C37 H37A 109.5
O5 C37 H37B 109.5
H37A C37 H37B 109.5
O5 C37 H37C 109.5
H37A C37 H37C 109.5
H37B C37 H37C 109.5
O6 C38 H38A 109.5
O6 C38 H38B 109.5
H38A C38 H38B 109.5
O6 C38 H38C 109.5
H38A C38 H38C 109.5
H38B C38 H38C 109.5

loop_
_geom_bond_atom_site_label_1
_geom_bond_atom_site_label_2
_geom_bond_distance
O1 N1 1.424(4)
O1 C1 1.442(4)
O2 C13 1.370(4)
O2 C18 1.435(4)
O3 C17 1.357(4)
O3 C19 1.435(5)
N1 C11 1.284(5)
C1 C6 1.518(6)
C1 C2 1.537(5)
C1 H1 1.0000
C2 C3 1.533(5)
C2 C7 1.535(5)
C2 H2 1.0000
C3 C4 1.524(6)
C3 H3A 0.9900
C3 H3B 0.9900
C4 C5 1.521(6)
C4 H4A 0.9900
C4 H4B 0.9900
C5 C10 1.521(6)
C5 C6 1.529(6)
C5 H5 1.0000
C6 H6A 0.9900
C6 H6B 0.9900
C7 C9 1.529(5)
C7 C8 1.531(5)
C7 H7 1.0000
C8 H8A 0.9800
C8 H8B 0.9800
C8 H8C 0.9800
C9 H9A 0.9800
C9 H9B 0.9800
C9 H9C 0.9800
C10 H10A 0.9800
C10 H10B 0.9800
C10 H10C 0.9800
C11 C12 1.456(5)
C11 H11 0.9500
C12 C13 1.405(5)
C12 C17 1.418(5)
C13 C14 1.387(5)
C14 C15 1.385(5)
C14 H14 0.9500
C15 C16 1.370(5)
C15 H15 0.9500
C16 C17 1.385(5)
C16 H16 0.9500
C18 H18A 0.9800
C18 H18B 0.9800
C18 H18C 0.9800
C19 H19A 0.9800
C19 H19B 0.9800
C19 H19C 0.9800
O4 N2 1.429(4)
O4 C20 1.440(4)
O5 C32 1.358(4)
O5 C37 1.421(4)
O6 C36 1.378(4)
O6 C38 1.417(4)
N2 C30 1.273(5)
C20 C25 1.523(5)
C20 C21 1.540(5)
C20 H20 1.0000
C21 C22 1.532(6)
C21 C26 1.553(5)
C21 H21 1.0000
C22 C23 1.529(6)
C22 H22A 0.9900
C22 H22B 0.9900
C23 C24 1.530(5)
C23 H23A 0.9900
C23 H23B 0.9900
C24 C25 1.513(6)
C24 C29 1.527(6)
C24 H24 1.0000
C25 H25A 0.9900
C25 H25B 0.9900
C26 C27 1.522(5)
C26 C28 1.525(6)
C26 H26 1.0000
C27 H27A 0.9800
C27 H27B 0.9800
C27 H27C 0.9800
C28 H28A 0.9800
C28 H28B 0.9800
C28 H28C 0.9800
C29 H29A 0.9800
C29 H29B 0.9800
C29 H29C 0.9800
C30 C31 1.475(5)
C30 H30 0.9500
C31 C36 1.400(5)
C31 C32 1.419(5)
C32 C33 1.387(5)
C33 C34 1.371(5)
C33 H33 0.9500
C34 C35 1.394(5)
C34 H34 0.9500
C35 C36 1.388(5)
C35 H35 0.9500
C37 H37A 0.9800
C37 H37B 0.9800
C37 H37C 0.9800
C38 H38A 0.9800
C38 H38B 0.9800
C38 H38C 0.9800

loop_
_geom_torsion_atom_site_label_1
_geom_torsion_atom_site_label_2
_geom_torsion_atom_site_label_3
_geom_torsion_atom_site_label_4
_geom_torsion
C1 O1 N1 C11 -175.7(3)
N1 O1 C1 C6 77.7(3)
N1 O1 C1 C2 -160.1(3)
O1 C1 C2 C3 -71.3(4)
C6 C1 C2 C3 50.0(4)
O1 C1 C2 C7 55.7(4)
C6 C1 C2 C7 177.0(3)
C7 C2 C3 C4 -178.8(3)
C1 C2 C3 C4 -51.5(4)
C2 C3 C4 C5 56.4(5)
C3 C4 C5 C10 178.8(4)
C3 C4 C5 C6 -56.9(5)
O1 C1 C6 C5 64.4(4)
C2 C1 C6 C5 -54.1(4)
C4 C5 C6 C1 56.3(5)
C10 C5 C6 C1 -179.6(3)
C3 C2 C7 C9 -56.8(4)
C1 C2 C7 C9 177.0(3)
C3 C2 C7 C8 179.3(3)
C1 C2 C7 C8 53.1(4)
O1 N1 C11 C12 -176.1(3)
N1 C11 C12 C13 -173.3(4)
N1 C11 C12 C17 8.8(6)
C18 O2 C13 C14 1.2(5)
C18 O2 C13 C12 -179.6(3)
C17 C12 C13 O2 -176.4(3)
C11 C12 C13 O2 5.5(5)
C17 C12 C13 C14 2.7(5)
C11 C12 C13 C14 -175.3(3)
O2 C13 C14 C15 176.9(3)
C12 C13 C14 C15 -2.2(5)
C13 C14 C15 C16 0.1(6)
C14 C15 C16 C17 1.4(6)
C19 O3 C17 C16 -0.2(5)
C19 O3 C17 C12 179.5(3)
C15 C16 C17 O3 179.0(3)
C15 C16 C17 C12 -0.8(5)
C13 C12 C17 O3 179.0(3)
C11 C12 C17 O3 -3.1(5)
C13 C12 C17 C16 -1.3(5)
C11 C12 C17 C16 176.6(3)
C20 O4 N2 C30 -166.8(3)
N2 O4 C20 C25 81.9(3)
N2 O4 C20 C21 -156.0(3)
O4 C20 C21 C22 -68.1(4)
C25 C20 C21 C22 52.3(4)
O4 C20 C21 C26 58.3(4)
C25 C20 C21 C26 178.7(3)
C20 C21 C22 C23 -52.9(4)
C26 C21 C22 C23 179.9(3)
C21 C22 C23 C24 55.3(5)
C22 C23 C24 C25 -54.4(4)
C22 C23 C24 C29 -179.1(3)
C29 C24 C25 C20 179.9(4)
C23 C24 C25 C20 54.6(4)
O4 C20 C25 C24 63.9(4)
C21 C20 C25 C24 -54.9(4)
C22 C21 C26 C27 -70.0(4)
C20 C21 C26 C27 164.8(3)
C22 C21 C26 C28 165.8(3)
C20 C21 C26 C28 40.6(5)
O4 N2 C30 C31 -174.9(3)
N2 C30 C31 C36 162.4(4)
N2 C30 C31 C32 -18.4(6)
C37 O5 C32 C33 8.4(5)
C37 O5 C32 C31 -171.9(3)
C36 C31 C32 O5 178.5(3)
C30 C31 C32 O5 -0.7(5)
C36 C31 C32 C33 -1.8(5)
C30 C31 C32 C33 179.1(3)
O5 C32 C33 C34 -178.8(3)
C31 C32 C33 C34 1.6(5)
C32 C33 C34 C35 -0.6(6)
C33 C34 C35 C36 0.0(6)
C38 O6 C36 C35 -10.4(5)
C38 O6 C36 C31 170.5(3)
C34 C35 C36 O6 -179.4(3)
C34 C35 C36 C31 -0.3(5)
C32 C31 C36 O6 -179.7(3)
C30 C31 C36 O6 -0.5(5)
C32 C31 C36 C35 1.2(5)
C30 C31 C36 C35 -179.6(3)
